data_1548291
loop_
_publ_author_name
'Guo, Changxiang'
'Li, Mengwei'
'Yuan, Wei'
'Wang, Kai'
'Zou, Bo'
'Chen, Yulan'

_publ_section_title
;
 Tuning the Mechanochromic Luminescence of BOPIM Complexes by Rational
 Introduction of Aromatic Substituents
;
_journal_issue 48
_journal_name_full 'The Journal of Physical Chemistry C'
_journal_page_first 27009
_journal_paper_doi 10.1021/acs.jpcc.7b09667
_journal_volume 121
_journal_year 2017
_chemical_formula_moiety 'C16 H10 B F2 N3 S2'
_chemical_formula_sum 'C16 H10 B F2 N3 S2'
_chemical_formula_weight 357.20
_chemical_name_systematic
;
 ? 
;
_space_group_crystal_system monoclinic
_space_group_IT_number 14
_space_group_name_Hall '-P 2yn'
_space_group_name_H-M_alt 'P 1 21/n 1'
_symmetry_space_group_name_Hall '-P 2yn'
_symmetry_space_group_name_H-M 'P 1 21/n 1'
_atom_sites_solution_hydrogens geom
_atom_sites_solution_primary direct
_audit_creation_date 2017-11-07
_audit_creation_method
;
Olex2 1.2
(compiled 2017.08.10 svn.r3458 for OlexSys, GUI svn.r5381)
;
_audit_update_record
;
????
;
_cell_angle_alpha 90
_cell_angle_beta 101.357(3)
_cell_angle_gamma 90
_cell_formula_units_Z 4
_cell_length_a 9.4685(14)
_cell_length_b 12.8918(18)
_cell_length_c 12.7084(19)
_cell_measurement_reflns_used 5193
_cell_measurement_temperature 113(2)
_cell_measurement_theta_max 27.5
_cell_measurement_theta_min 3.2
_cell_volume 1520.9(4)
_computing_cell_refinement 'CrystalClear-SM Expert 2.1 b42'
_computing_data_collection 'CrystalClear-SM Expert 2.1 b42 (Rigaku, 2015)'
_computing_data_reduction 'CrystalClear-SM Expert 2.1 b42'
_computing_molecular_graphics 'Olex2 (Dolomanov et al., 2009)'
_computing_publication_material 'Olex2 (Dolomanov et al., 2009)'
_computing_structure_refinement 'ShelXL (Sheldrick, 2015)'
_computing_structure_solution 'ShelXS (Sheldrick, 2008)'
_diffrn_ambient_temperature 113.15
_diffrn_detector_area_resol_mean 5.814
_diffrn_measured_fraction_theta_full 0.994
_diffrn_measured_fraction_theta_max 0.986
_diffrn_measurement_device_type 'Bruker P4'
_diffrn_measurement_method '\w scans'
_diffrn_radiation_monochromator graphite
_diffrn_radiation_type MoK\a
_diffrn_radiation_wavelength 0.71073
_diffrn_reflns_av_R_equivalents 0.0432
_diffrn_reflns_av_unetI/netI 0.0350
_diffrn_reflns_Laue_measured_fraction_full 0.994
_diffrn_reflns_Laue_measured_fraction_max 0.986
_diffrn_reflns_limit_h_max 9
_diffrn_reflns_limit_h_min -12
_diffrn_reflns_limit_k_max 16
_diffrn_reflns_limit_k_min -16
_diffrn_reflns_limit_l_max 16
_diffrn_reflns_limit_l_min -16
_diffrn_reflns_number 15081
_diffrn_reflns_point_group_measured_fraction_full 0.994
_diffrn_reflns_point_group_measured_fraction_max 0.986
_diffrn_reflns_theta_full 25.242
_diffrn_reflns_theta_max 27.583
_diffrn_reflns_theta_min 3.160
_exptl_absorpt_coefficient_mu 0.374
_exptl_absorpt_correction_T_max 0.9852
_exptl_absorpt_correction_T_min 0.9357
_exptl_absorpt_correction_type multi-scan
_exptl_absorpt_process_details 'REQAB (Rigaku, 1998)'
_exptl_crystal_colour yellow
_exptl_crystal_colour_primary yellow
_exptl_crystal_density_diffrn 1.560
_exptl_crystal_density_method "'not measured'"
_exptl_crystal_description prism
_exptl_crystal_F_000 728
_exptl_crystal_size_max 0.18
_exptl_crystal_size_mid 0.08
_exptl_crystal_size_min 0.04
_refine_diff_density_max 0.476
_refine_diff_density_min -0.394
_refine_diff_density_rms 0.052
_refine_ls_extinction_method none
_refine_ls_goodness_of_fit_ref 1.077
_refine_ls_hydrogen_treatment constr
_refine_ls_matrix_type full
_refine_ls_number_parameters 254
_refine_ls_number_reflns 3477
_refine_ls_number_restraints 154
_refine_ls_restrained_S_all 1.070
_refine_ls_R_factor_all 0.0374
_refine_ls_R_factor_gt 0.0330
_refine_ls_shift/su_max 0.000
_refine_ls_shift/su_mean 0.000
_refine_ls_structure_factor_coef Fsqd
_refine_ls_weighting_details 'w=1/[\s^2^(Fo^2^)+(0.0555P)^2^+0.0484P] where P=(Fo^2^+2Fc^2^)/3'
_refine_ls_weighting_scheme calc
_refine_ls_wR_factor_gt 0.0943
_refine_ls_wR_factor_ref 0.0957
_reflns_Friedel_coverage 0.000
_reflns_number_gt 2947
_reflns_number_total 3477
_reflns_threshold_expression 'I > 2\s(I)'
_cod_data_source_file jp7b09667_si_002.cif
_cod_data_source_block shelx
_cod_depositor_comments 'Adding full bibliography for 1548290--1548291.cif.'
_cod_database_code 1548291
_shelx_shelxl_version_number 2017/1
_shelx_space_group_comment
;
The symmetry employed for this shelxl refinement is uniquely defined
by the following loop, which should always be used as a source of
symmetry information in preference to the above space-group names.
They are only intended as comments.
;
_shelx_estimated_absorpt_t_max 0.985
_shelx_estimated_absorpt_t_min 0.936
_olex2_refinement_description
;
1. Fixed Uiso
 At 1.2 times of:
  All C(H) groups
2. Restrained distances
 C2-C3 = C4-C5 = C2-C3' = C5'-C4'
 1.34 with sigma of 0.01
 C3-C4 = C3'-C5'
 1.46 with sigma of 0.01
 S1-C2 = S1-C5 = S1'-C2 = S1'-C4'
 1.72 with sigma of 0.01
3. Uiso/Uaniso restraints and constraints
C3 \\sim S1 \\sim C3' \\sim S1' \\sim C4 \\sim C5 \\sim C4' \\sim C5': within
2A with sigma of 0.01 and sigma for terminal atoms of 0.02
Uanis(C3) \\sim Ueq, Uanis(S1) \\sim Ueq, Uanis(C3') \\sim Ueq, Uanis(S1')
\\sim Ueq, Uanis(C4) \\sim Ueq, Uanis(C5) \\sim Ueq, Uanis(C4') \\sim Ueq,
Uanis(C5') \\sim Ueq: with sigma of 0.01 and sigma for terminal atoms of 0.02
4. Others
 Sof(S1')=Sof(C3')=Sof(H3')=Sof(C4')=Sof(H4')=Sof(C5')=Sof(H5')=1-FVAR(1)
 Sof(S1)=Sof(C3)=Sof(H3)=Sof(C4)=Sof(H4)=Sof(C5)=Sof(H5)=FVAR(1)
5.a Aromatic/amide H refined with riding coordinates:
 C3(H3), C4(H4), C5(H5), C3'(H3'), C4'(H4'), C5'(H5'), C8(H8), C9(H9),
 C10(H10), C13(H13), C14(H14), C15(H15), C16(H16)
;
_olex2_submission_special_instructions 'No special instructions were received'

loop_
_space_group_symop_operation_xyz
'x, y, z'
'-x+1/2, y+1/2, -z+1/2'
'-x, -y, -z'
'x-1/2, -y-1/2, z-1/2'

loop_
_atom_site_label
_atom_site_type_symbol
_atom_site_fract_x
_atom_site_fract_y
_atom_site_fract_z
_atom_site_U_iso_or_equiv
_atom_site_adp_type
_atom_site_occupancy
_atom_site_site_symmetry_order
_atom_site_calc_flag
_atom_site_refinement_flags_posn
_atom_site_refinement_flags_adp
_atom_site_refinement_flags_occupancy
_atom_site_disorder_assembly
_atom_site_disorder_group
S2 S 0.20340(5) 0.26354(3) -0.18849(3) 0.02785(13) Uani 1 1 d . . . . .
F1 F 0.42288(10) 0.15343(7) 0.10128(8) 0.0275(2) Uani 1 1 d . . . . .
F2 F 0.34823(10) 0.04881(7) -0.04372(7) 0.0285(2) Uani 1 1 d . . . . .
B1 B 0.31771(18) 0.08797(13) 0.04937(14) 0.0206(3) Uani 1 1 d . . . . .
N1 N -0.04922(13) 0.12237(9) 0.08766(9) 0.0182(3) Uani 1 1 d . . . . .
N2 N 0.16504(13) 0.13490(9) 0.03642(9) 0.0183(3) Uani 1 1 d . . . . .
N3 N 0.29373(13) -0.00464(9) 0.12980(10) 0.0195(3) Uani 1 1 d . . . . .
C1 C -0.04963(16) 0.20779(11) 0.02123(11) 0.0182(3) Uani 1 1 d . . . . .
C2 C -0.18121(16) 0.26807(11) -0.00896(11) 0.0199(3) Uani 1 1 d D . . . .
S1 S -0.20489(11) 0.36974(7) -0.09933(8) 0.0234(2) Uani 0.777(2) 1 d D U P A 1
C3 C -0.3081(6) 0.2492(5) 0.0241(5) 0.0260(12) Uani 0.777(2) 1 d D U P A 1
H3 H -0.317084 0.196872 0.075031 0.031 Uiso 0.777(2) 1 calc R . P A 1
C4 C -0.4256(6) 0.3138(4) -0.0233(6) 0.0254(8) Uani 0.777(2) 1 d D U P A 1
H4 H -0.520456 0.308693 -0.009680 0.030 Uiso 0.777(2) 1 calc R . P A 1
C5 C -0.3826(4) 0.3839(5) -0.0909(5) 0.0270(8) Uani 0.777(2) 1 d D U P A 1
H5 H -0.444375 0.435150 -0.129151 0.032 Uiso 0.777(2) 1 calc R . P A 1
S1' S -0.3209(5) 0.2325(4) 0.0423(5) 0.0201(8) Uani 0.223(2) 1 d D U P A 2
C3' C -0.2047(17) 0.3472(10) -0.0795(12) 0.032(3) Uani 0.223(2) 1 d D U P A 2
H3' H -0.134601 0.375551 -0.115420 0.038 Uiso 0.223(2) 1 calc R . P A 2
C4' C -0.421(2) 0.3306(15) -0.026(2) 0.026(2) Uani 0.223(2) 1 d D U P A 2
H4' H -0.516375 0.346513 -0.018590 0.031 Uiso 0.223(2) 1 calc R . P A 2
C5' C -0.3518(16) 0.3828(18) -0.0926(19) 0.028(2) Uani 0.223(2) 1 d D U P A 2
H5' H -0.393651 0.435561 -0.141043 0.033 Uiso 0.223(2) 1 calc R . P A 2
C6 C 0.08337(16) 0.21711(11) -0.00993(11) 0.0179(3) Uani 1 1 d . . . . .
C7 C 0.13860(15) 0.29570(11) -0.07467(11) 0.0197(3) Uani 1 1 d . . . . .
C8 C 0.14607(17) 0.40116(12) -0.05683(14) 0.0267(3) Uani 1 1 d . . . . .
H8 H 0.115827 0.434193 0.001795 0.032 Uiso 1 1 calc R . . . .
C9 C 0.20456(17) 0.45511(12) -0.13674(13) 0.0275(3) Uani 1 1 d . . . . .
H9 H 0.217749 0.528156 -0.136897 0.033 Uiso 1 1 calc R . . . .
C10 C 0.23917(18) 0.39099(13) -0.21219(12) 0.0275(3) Uani 1 1 d . . . . .
H10 H 0.278646 0.413883 -0.271339 0.033 Uiso 1 1 calc R . . . .
C11 C 0.08052(16) 0.08231(11) 0.09329(11) 0.0177(3) Uani 1 1 d . . . . .
C12 C 0.15825(16) -0.00466(11) 0.15055(11) 0.0184(3) Uani 1 1 d . . . . .
C13 C 0.11542(17) -0.07810(11) 0.21719(12) 0.0221(3) Uani 1 1 d . . . . .
H13 H 0.019806 -0.079077 0.229801 0.026 Uiso 1 1 calc R . . . .
C14 C 0.21715(19) -0.15064(12) 0.26525(13) 0.0266(3) Uani 1 1 d . . . . .
H14 H 0.191457 -0.201548 0.312159 0.032 Uiso 1 1 calc R . . . .
C15 C 0.35568(18) -0.14875(12) 0.24483(12) 0.0266(3) Uani 1 1 d . . . . .
H15 H 0.425380 -0.197586 0.278330 0.032 Uiso 1 1 calc R . . . .
C16 C 0.39173(18) -0.07499(12) 0.17510(12) 0.0241(3) Uani 1 1 d . . . . .
H16 H 0.485747 -0.074245 0.159378 0.029 Uiso 1 1 calc R . . . .

loop_
_atom_site_aniso_label
_atom_site_aniso_U_11
_atom_site_aniso_U_22
_atom_site_aniso_U_33
_atom_site_aniso_U_23
_atom_site_aniso_U_13
_atom_site_aniso_U_12
S2 0.0361(3) 0.0295(2) 0.0195(2) 0.00000(15) 0.00903(17) -0.00768(17)
F1 0.0202(5) 0.0275(5) 0.0339(5) 0.0032(4) 0.0028(4) -0.0061(4)
F2 0.0323(5) 0.0323(5) 0.0244(5) 0.0018(4) 0.0138(4) 0.0062(4)
B1 0.0208(8) 0.0204(8) 0.0213(8) 0.0025(6) 0.0060(7) -0.0008(6)
N1 0.0198(6) 0.0196(6) 0.0154(6) -0.0016(5) 0.0039(5) -0.0025(5)
N2 0.0198(6) 0.0180(6) 0.0177(6) 0.0006(4) 0.0054(5) -0.0027(5)
N3 0.0224(6) 0.0189(6) 0.0175(6) -0.0022(5) 0.0044(5) -0.0011(5)
C1 0.0206(7) 0.0193(7) 0.0144(6) -0.0019(5) 0.0029(5) -0.0041(5)
C2 0.0212(8) 0.0222(7) 0.0156(7) -0.0001(5) 0.0021(6) -0.0016(6)
S1 0.0213(3) 0.0225(4) 0.0263(4) 0.0078(3) 0.0045(3) -0.0010(2)
C3 0.0264(18) 0.026(2) 0.026(2) 0.0041(14) 0.0065(13) -0.0082(13)
C4 0.0200(13) 0.0271(19) 0.0297(13) 0.0059(14) 0.0066(11) -0.0043(12)
C5 0.0167(15) 0.0299(13) 0.0334(14) 0.0083(11) 0.0028(14) 0.0017(14)
S1' 0.0109(11) 0.0258(17) 0.0245(17) 0.0058(12) 0.0057(9) 0.0008(10)
C3' 0.027(4) 0.034(5) 0.035(5) 0.008(4) 0.007(4) 0.006(4)
C4' 0.015(4) 0.029(4) 0.032(4) 0.004(3) 0.000(3) 0.003(3)
C5' 0.028(4) 0.027(4) 0.029(3) 0.012(3) 0.006(4) -0.005(4)
C6 0.0191(7) 0.0186(7) 0.0153(7) -0.0009(5) 0.0022(5) -0.0025(5)
C7 0.0172(7) 0.0245(7) 0.0171(7) 0.0018(5) 0.0026(5) -0.0024(6)
C8 0.0224(8) 0.0266(8) 0.0323(9) 0.0075(6) 0.0086(7) -0.0027(6)
C9 0.0274(8) 0.0251(8) 0.0289(8) 0.0068(6) 0.0030(7) -0.0048(6)
C10 0.0286(8) 0.0319(8) 0.0209(8) 0.0067(6) 0.0025(6) -0.0101(7)
C11 0.0205(7) 0.0178(7) 0.0155(7) -0.0018(5) 0.0055(5) -0.0045(5)
C12 0.0215(7) 0.0185(7) 0.0153(7) -0.0047(5) 0.0039(6) -0.0038(5)
C13 0.0292(8) 0.0188(7) 0.0192(7) -0.0023(5) 0.0070(6) -0.0055(6)
C14 0.0393(10) 0.0206(7) 0.0197(7) 0.0013(6) 0.0055(7) -0.0029(7)
C15 0.0337(9) 0.0228(8) 0.0219(8) 0.0014(6) 0.0022(7) 0.0056(6)
C16 0.0254(8) 0.0237(7) 0.0227(8) -0.0018(6) 0.0033(6) 0.0028(6)

loop_
_atom_type_symbol
_atom_type_description
_atom_type_scat_dispersion_real
_atom_type_scat_dispersion_imag
_atom_type_scat_source
C C 0.0033 0.0016 'International Tables Vol C Tables 4.2.6.8 and 6.1.1.4'
H H 0.0000 0.0000 'International Tables Vol C Tables 4.2.6.8 and 6.1.1.4'
B B 0.0013 0.0007 'International Tables Vol C Tables 4.2.6.8 and 6.1.1.4'
F F 0.0171 0.0103 'International Tables Vol C Tables 4.2.6.8 and 6.1.1.4'
N N 0.0061 0.0033 'International Tables Vol C Tables 4.2.6.8 and 6.1.1.4'
S S 0.1246 0.1234 'International Tables Vol C Tables 4.2.6.8 and 6.1.1.4'

loop_
_geom_angle_atom_site_label_1
_geom_angle_atom_site_label_2
_geom_angle_atom_site_label_3
_geom_angle
C10 S2 C7 91.84(8)
F1 B1 N2 112.69(12)
F1 B1 N3 109.23(12)
F2 B1 F1 112.71(13)
F2 B1 N2 113.87(13)
F2 B1 N3 110.74(12)
N2 B1 N3 96.40(11)
C11 N1 C1 103.56(11)
C6 N2 B1 141.53(12)
C11 N2 B1 112.59(12)
C11 N2 C6 105.78(12)
C12 N3 B1 112.22(12)
C16 N3 B1 126.75(12)
C16 N3 C12 121.02(13)
N1 C1 C2 118.97(12)
N1 C1 C6 110.24(12)
C6 C1 C2 130.70(13)
C1 C2 S1 124.96(11)
C1 C2 S1' 117.32(19)
C3 C2 C1 125.6(3)
C3 C2 S1 109.4(3)
C3' C2 C1 126.9(7)
C3' C2 S1' 115.6(7)
C5 S1 C2 92.3(2)
C2 C3 H3 122.4
C2 C3 C4 115.2(4)
C4 C3 H3 122.4
C3 C4 H4 124.8
C5 C4 C3 110.4(5)
C5 C4 H4 124.8
S1 C5 H5 123.6
C4 C5 S1 112.7(4)
C4 C5 H5 123.6
C2 S1' C4' 90.0(8)
C2 C3' H3' 124.9
C2 C3' C5' 110.3(13)
C5' C3' H3' 124.9
S1' C4' H4' 123.2
C5' C4' S1' 113.6(16)
C5' C4' H4' 123.2
C3' C5' H5' 124.9
C4' C5' C3' 110.3(17)
C4' C5' H5' 124.9
N2 C6 C1 105.94(12)
N2 C6 C7 122.75(13)
C1 C6 C7 131.28(13)
C6 C7 S2 121.91(11)
C8 C7 S2 111.04(11)
C8 C7 C6 127.04(14)
C7 C8 H8 123.9
C7 C8 C9 112.20(15)
C9 C8 H8 123.9
C8 C9 H9 123.6
C10 C9 C8 112.81(15)
C10 C9 H9 123.6
S2 C10 H10 123.9
C9 C10 S2 112.12(12)
C9 C10 H10 123.9
N1 C11 N2 114.47(13)
N1 C11 C12 134.55(13)
N2 C11 C12 110.93(12)
N3 C12 C11 107.85(12)
N3 C12 C13 121.37(14)
C13 C12 C11 130.78(14)
C12 C13 H13 121.1
C12 C13 C14 117.82(14)
C14 C13 H13 121.1
C13 C14 H14 119.9
C15 C14 C13 120.25(14)
C15 C14 H14 119.9
C14 C15 H15 120.3
C14 C15 C16 119.49(15)
C16 C15 H15 120.3
N3 C16 C15 120.02(15)
N3 C16 H16 120.0
C15 C16 H16 120.0

loop_
_geom_bond_atom_site_label_1
_geom_bond_atom_site_label_2
_geom_bond_distance
S2 C7 1.7292(15)
S2 C10 1.7162(16)
F1 B1 1.3712(19)
F2 B1 1.3684(18)
B1 N2 1.546(2)
B1 N3 1.617(2)
N1 C1 1.3871(18)
N1 C11 1.3215(19)
N2 C6 1.3744(18)
N2 C11 1.3602(17)
N3 C12 1.3595(18)
N3 C16 1.343(2)
C1 C2 1.454(2)
C1 C6 1.3977(19)
C2 S1 1.7279(16)
C2 C3 1.371(5)
C2 S1' 1.651(5)
C2 C3' 1.347(8)
S1 C5 1.717(3)
C3 H3 0.9500
C3 C4 1.424(6)
C4 H4 0.9500
C4 C5 1.363(4)
C5 H5 0.9500
S1' C4' 1.713(9)
C3' H3' 0.9500
C3' C5' 1.445(10)
C4' H4' 0.9500
C4' C5' 1.344(10)
C5' H5' 0.9500
C6 C7 1.4650(19)
C7 C8 1.378(2)
C8 H8 0.9500
C8 C9 1.429(2)
C9 H9 0.9500
C9 C10 1.354(2)
C10 H10 0.9500
C11 C12 1.455(2)
C12 C13 1.383(2)
C13 H13 0.9500
C13 C14 1.394(2)
C14 H14 0.9500
C14 C15 1.387(2)
C15 H15 0.9500
C15 C16 1.387(2)
C16 H16 0.9500

loop_
_geom_torsion_atom_site_label_1
_geom_torsion_atom_site_label_2
_geom_torsion_atom_site_label_3
_geom_torsion_atom_site_label_4
_geom_torsion
S2 C7 C8 C9 0.14(18)
F1 B1 N2 C6 61.2(2)
F1 B1 N2 C11 -114.29(14)
F1 B1 N3 C12 117.66(13)
F1 B1 N3 C16 -61.35(18)
F2 B1 N2 C6 -68.8(2)
F2 B1 N2 C11 115.73(14)
F2 B1 N3 C12 -117.64(13)
F2 B1 N3 C16 63.34(19)
B1 N2 C6 C1 -176.67(17)
B1 N2 C6 C7 1.6(3)
B1 N2 C11 N1 177.52(12)
B1 N2 C11 C12 -0.29(16)
B1 N3 C12 C11 -1.14(15)
B1 N3 C12 C13 179.64(13)
B1 N3 C16 C15 178.49(14)
N1 C1 C2 S1 -174.42(11)
N1 C1 C2 C3 1.1(4)
N1 C1 C2 S1' 2.2(3)
N1 C1 C2 C3' -173.9(10)
N1 C1 C6 N2 1.24(15)
N1 C1 C6 C7 -176.84(14)
N1 C11 C12 N3 -176.30(15)
N1 C11 C12 C13 2.8(3)
N2 B1 N3 C12 0.90(14)
N2 B1 N3 C16 -178.11(13)
N2 C6 C7 S2 58.33(18)
N2 C6 C7 C8 -122.26(17)
N2 C11 C12 N3 0.91(16)
N2 C11 C12 C13 -179.97(14)
N3 B1 N2 C6 175.17(16)
N3 B1 N2 C11 -0.33(14)
N3 C12 C13 C14 1.9(2)
C1 N1 C11 N2 0.33(16)
C1 N1 C11 C12 177.46(15)
C1 C2 S1 C5 176.0(3)
C1 C2 C3 C4 -175.0(5)
C1 C2 S1' C4' -179.3(10)
C1 C2 C3' C5' 176.4(12)
C1 C6 C7 S2 -123.86(15)
C1 C6 C7 C8 55.5(2)
C2 C1 C6 N2 -175.36(14)
C2 C1 C6 C7 6.6(3)
C2 S1 C5 C4 -0.8(6)
C2 C3 C4 C5 -1.7(9)
C2 S1' C4' C5' 5(2)
C2 C3' C5' C4' 3(3)
S1 C2 C3 C4 1.1(7)
C3 C2 S1 C5 -0.2(4)
C3 C4 C5 S1 1.5(9)
S1' C2 C3' C5' 0.3(18)
S1' C4' C5' C3' -5(3)
C3' C2 S1' C4' -2.8(14)
C6 N2 C11 N1 0.43(16)
C6 N2 C11 C12 -177.39(11)
C6 C1 C2 S1 1.9(2)
C6 C1 C2 C3 177.5(4)
C6 C1 C2 S1' 178.6(3)
C6 C1 C2 C3' 2.5(10)
C6 C7 C8 C9 -179.33(14)
C7 S2 C10 C9 0.44(14)
C7 C8 C9 C10 0.2(2)
C8 C9 C10 S2 -0.44(19)
C10 S2 C7 C6 179.17(13)
C10 S2 C7 C8 -0.32(13)
C11 N1 C1 C2 176.09(13)
C11 N1 C1 C6 -0.96(15)
C11 N2 C6 C1 -0.98(15)
C11 N2 C6 C7 177.30(13)
C11 C12 C13 C14 -177.15(14)
C12 N3 C16 C15 -0.4(2)
C12 C13 C14 C15 -0.8(2)
C13 C14 C15 C16 -0.9(2)
C14 C15 C16 N3 1.5(2)
C16 N3 C12 C11 177.94(13)
C16 N3 C12 C13 -1.3(2)
